data_4332625
loop_
_publ_author_name
'Donzello, Maria Pia'
'Bartolino, Laura'
'Ercolani, Claudio'
'Rizzoli, Corrado'

_publ_section_title
;
 A Rare \m-Hydroxo-Bridged Species. Synthesis, Structure, and Properties
 of
 \m-Hydroxo(tetraphenylporphyrinatomanganese(III))(phthalocyaninato(azido)chromium(III)),
 [(TPP)Mn&#x2212;O(H)&#x2212;CrPc(N3)]
;
_journal_issue 17
_journal_name_full 'Inorganic Chemistry'
_journal_page_first 6988
_journal_page_last 6995
_journal_paper_doi 10.1021/ic060574q
_journal_volume 45
_journal_year 2006
_chemical_formula_moiety 'C76 H45 Cr Mn N15 O1, 2(C10 H7 Cl)'
_chemical_formula_sum 'C96 H59 Cl2 Cr Mn N15 O'
_chemical_formula_weight 1616.43
_space_group_IT_number 14
_symmetry_cell_setting monoclinic
_symmetry_space_group_name_Hall '-P 2ybc'
_symmetry_space_group_name_H-M 'P 1 21/c 1'
_atom_sites_solution_hydrogens geom
_atom_sites_solution_primary direct
_atom_sites_solution_secondary difmap
_cell_angle_alpha 90.00
_cell_angle_beta 98.79(3)
_cell_angle_gamma 90.00
_cell_formula_units_Z 4.00
_cell_length_a 16.645(3)
_cell_length_b 17.692(4)
_cell_length_c 25.828(5)
_cell_measurement_reflns_used 712
_cell_measurement_temperature 143
_cell_measurement_theta_max 23.3
_cell_measurement_theta_min 12.4
_cell_volume 7517(3)
_computing_cell_refinement 'marHKL (release 1.9.1), based on HKL (Otwinowski & Minor, 1997)'
_computing_data_collection 'MAR345 Software (MARresearch, 1999)'
_computing_data_reduction marHKL
_computing_structure_refinement 'SHELXL97 (Sheldrick, 1997)'
_computing_structure_solution 'SHELXS-97 (Sheldrick, 1997)'
_diffrn_ambient_temperature 143(2)
_diffrn_measured_fraction_theta_full 0.99
_diffrn_measured_fraction_theta_max 0.99
_diffrn_measurement_device 'MAR345 IPDS'
_diffrn_measurement_method '\f scan (\D\f = 3\%; exp. time 180 s)'
_diffrn_radiation_monochromator graphite
_diffrn_radiation_source 'fine-focus sealed tube'
_diffrn_radiation_type MoK\a
_diffrn_radiation_wavelength 0.71073
_diffrn_reflns_av_R_equivalents 0.0696
_diffrn_reflns_av_sigmaI/netI 0.0850
_diffrn_reflns_limit_h_max 19
_diffrn_reflns_limit_h_min -19
_diffrn_reflns_limit_k_max 18
_diffrn_reflns_limit_k_min -20
_diffrn_reflns_limit_l_max 30
_diffrn_reflns_limit_l_min -29
_diffrn_reflns_number 32300
_diffrn_reflns_theta_full 25.00
_diffrn_reflns_theta_max 24.85
_diffrn_reflns_theta_min 1.95
_diffrn_standards_decay_% none
_diffrn_standards_interval_count 0
_diffrn_standards_number 0
_exptl_absorpt_coefficient_mu 0.4483
_exptl_absorpt_correction_T_max 0.971
_exptl_absorpt_correction_T_min 0.951
_exptl_absorpt_correction_type none
_exptl_crystal_colour blue
_exptl_crystal_density_diffrn 1.4284
_exptl_crystal_density_meas ?
_exptl_crystal_density_method not_measured
_exptl_crystal_description 'irregular prism'
_exptl_crystal_F_000 3324.0
_exptl_crystal_size_max 0.12
_exptl_crystal_size_mid 0.10
_exptl_crystal_size_min 0.06
_refine_diff_density_max 1.875
_refine_diff_density_min -1.024
_refine_diff_density_rms 0.100
_refine_ls_extinction_coef 0.0016(4)
_refine_ls_extinction_expression Fc^*^=kFc[1+0.001xFc^2^\l^3^/sin(2\q)]^-1/4^
_refine_ls_extinction_method SHELXL
_refine_ls_goodness_of_fit_ref 1.083
_refine_ls_hydrogen_treatment noref
_refine_ls_matrix_type full
_refine_ls_number_parameters 1002
_refine_ls_number_reflns 10470
_refine_ls_number_restraints 192
_refine_ls_restrained_S_all 1.161
_refine_ls_R_factor_all 0.1333
_refine_ls_R_factor_gt 0.0860
_refine_ls_shift/su_max 0.000
_refine_ls_shift/su_mean 0.000
_refine_ls_structure_factor_coef Fsqd
_refine_ls_weighting_details 'calc w=1/[\s^2^(Fo^2^)+(0.1685P)^2^] where P=(Fo^2^+2Fc^2^)/3'
_refine_ls_weighting_scheme calc
_refine_ls_wR_factor_gt 0.2433
_refine_ls_wR_factor_ref 0.2671
_reflns_number_gt 6394
_reflns_number_total 12627
_reflns_threshold_expression I>2\s(I)
_cod_data_source_file ic060574qsup1.cif
_cod_data_source_block '[Mn-Cr]'
_cod_depositor_comments
;
The following automatic conversions were performed:

'_exptl_crystal_density_meas' value 'not_measured' was changed to '?'
- the value is perceived as not measured.

Automatic conversion script
Id: cif_fix_values 3008 2015-01-20 13:52:24Z robertas 
;
_cod_original_sg_symbol_H-M 'P 21/c'
_cod_original_formula_sum 'C96 H59 Cl2 Cr1 Mn1 N15 O1'
_cod_database_code 4332625

loop_
_symmetry_equiv_pos_as_xyz
'x, y, z'
'-x, y+1/2, -z+1/2'
'-x, -y, -z'
'x, -y-1/2, z-1/2'

loop_
_atom_site_aniso_label
_atom_site_aniso_U_11
_atom_site_aniso_U_22
_atom_site_aniso_U_33
_atom_site_aniso_U_23
_atom_site_aniso_U_13
_atom_site_aniso_U_12
Mn1 0.0305(6) 0.0312(7) 0.0326(6) -0.0036(5) 0.0071(5) -0.0019(5)
Cr1 0.0323(7) 0.0315(7) 0.0301(6) -0.0008(5) 0.0059(5) -0.0010(5)
Cl1 0.1108(26) 0.1218(29) 0.1299(28) 0.0223(22) -0.0063(22) 0.0059(21)
Cl2A 0.2279(83) 0.2110(76) 0.297(10) 0.0624(70) 0.1567(80) 0.0233(61)
Cl2B 0.205(21) 0.134(16) 0.313(31) -0.075(18) 0.129(22) -0.007(15)
O1 0.0491(34) 0.0826(43) 0.0371(30) -0.0120(28) 0.0001(26) 0.0195(30)
N1 0.0326(33) 0.0372(36) 0.0382(34) -0.0082(28) 0.0121(28) -0.0064(28)
N2 0.0327(33) 0.0400(36) 0.0317(32) -0.0020(27) 0.0055(27) -0.0047(27)
N3 0.0327(32) 0.0328(35) 0.0329(32) -0.0034(26) 0.0044(26) 0.0022(26)
N4 0.0374(34) 0.0335(35) 0.0343(33) -0.0015(26) 0.0129(27) -0.0056(27)
N5 0.0373(34) 0.0323(34) 0.0313(32) -0.0034(26) 0.0022(27) -0.0015(27)
N6 0.0443(37) 0.0378(36) 0.0322(34) -0.0015(28) 0.0055(28) -0.0099(29)
N7 0.0362(34) 0.0335(34) 0.0304(32) 0.0022(26) 0.0077(27) -0.0009(27)
N8 0.0421(36) 0.0382(37) 0.0336(33) -0.0007(28) 0.0125(29) 0.0018(29)
N9 0.0474(38) 0.0330(36) 0.0334(33) -0.0027(27) 0.0051(29) -0.0029(29)
N10 0.0576(41) 0.0238(33) 0.0373(35) -0.0006(27) 0.0132(31) -0.0038(28)
N11 0.0342(33) 0.0325(34) 0.0324(33) -0.0016(26) 0.0053(27) 0.0018(26)
N12 0.0392(34) 0.0263(35) 0.0339(33) -0.0015(26) 0.0080(27) 0.0025(27)
N13 0.0407(37) 0.0311(38) 0.0471(38) -0.0059(29) 0.0065(30) -0.0033(30)
N14 0.0395(39) 0.0474(48) 0.0375(37) -0.0044(32) 0.0014(29) -0.0039(34)
N15 0.0619(49) 0.0530(51) 0.0704(51) 0.0044(39) -0.0055(39) 0.0035(39)
C1 0.0456(47) 0.0421(48) 0.0393(43) -0.0047(35) 0.0122(37) -0.0004(37)
C2 0.0601(53) 0.0519(52) 0.0442(46) -0.0092(41) 0.0297(42) -0.0185(43)
C3 0.0601(54) 0.0562(55) 0.0455(47) -0.0011(41) 0.0259(42) -0.0240(43)
C4 0.0399(44) 0.0461(48) 0.0383(43) -0.0015(36) 0.0129(36) -0.0096(37)
C5 0.0374(42) 0.0389(44) 0.0369(41) -0.0043(35) 0.0040(34) -0.0148(35)
C6 0.0341(41) 0.0371(44) 0.0414(43) -0.0034(35) 0.0028(34) -0.0109(34)
C7 0.0538(49) 0.0316(43) 0.0410(44) -0.0067(35) 0.0041(38) -0.0117(37)
C8 0.0499(47) 0.0378(45) 0.0349(41) -0.0081(34) 0.0114(36) -0.0082(36)
C9 0.0327(40) 0.0395(44) 0.0338(40) -0.0084(33) 0.0041(33) -0.0060(34)
C10 0.0383(41) 0.0306(41) 0.0268(36) -0.0050(30) 0.0064(32) -0.0012(33)
C11 0.0326(40) 0.0392(45) 0.0316(39) 0.0004(33) 0.0080(33) 0.0041(33)
C12 0.0467(45) 0.0404(45) 0.0266(37) 0.0043(34) 0.0091(34) 0.0043(36)
C13 0.0349(40) 0.0344(43) 0.0310(38) 0.0026(32) 0.0040(32) -0.0001(33)
C14 0.0321(40) 0.0296(42) 0.0426(42) -0.0015(33) 0.0051(34) -0.0020(32)
C15 0.0335(40) 0.0282(41) 0.0410(42) -0.0027(33) 0.0068(34) -0.0020(31)
C16 0.0437(45) 0.0351(44) 0.0382(42) -0.0018(34) 0.0105(36) -0.0005(35)
C17 0.0654(54) 0.0314(43) 0.0465(46) -0.0097(36) 0.0204(42) -0.0061(38)
C18 0.0678(55) 0.0370(46) 0.0402(44) -0.0122(36) 0.0213(41) -0.0052(40)
C19 0.0481(47) 0.0366(44) 0.0366(42) -0.0060(34) 0.0137(37) -0.0029(36)
C20 0.0428(44) 0.0360(44) 0.0384(41) -0.0059(34) 0.0151(36) -0.0055(35)
C21 0.0403(46) 0.0451(47) 0.0359(41) -0.0019(35) 0.0104(37) -0.0020(37)
C22 0.0525(53) 0.0541(57) 0.0624(55) -0.0007(44) 0.0104(45) -0.0110(44)
C23 0.0703(66) 0.0443(54) 0.0764(64) 0.0163(46) 0.0057(54) -0.0043(48)
C24 0.0845(73) 0.0348(50) 0.0689(61) 0.0070(46) 0.0199(57) -0.0125(49)
C25 0.0524(53) 0.0608(60) 0.0640(57) -0.0259(49) 0.0259(48) -0.0247(47)
C26 0.0353(45) 0.0523(52) 0.0493(46) -0.0121(39) 0.0123(38) -0.0081(38)
C27 0.0386(44) 0.0322(42) 0.0360(41) -0.0019(33) 0.0035(37) -0.0091(34)
C28 0.0504(49) 0.0430(48) 0.0422(45) -0.0050(36) 0.0072(38) -0.0022(39)
C29 0.0631(57) 0.0608(56) 0.0415(49) -0.0160(41) 0.0182(45) 0.0038(45)
C30 0.0810(66) 0.0521(55) 0.0326(46) -0.0094(39) 0.0097(47) -0.0073(48)
C31 0.0660(57) 0.0560(53) 0.0264(41) -0.0099(37) -0.0072(39) 0.0088(45)
C32 0.0654(57) 0.0457(50) 0.0424(47) -0.0084(38) 0.0053(44) 0.0081(42)
C33 0.0464(46) 0.0315(43) 0.0345(40) -0.0019(32) 0.0097(35) -0.0041(35)
C34 0.0422(47) 0.0473(50) 0.0463(46) -0.0010(37) 0.0082(37) -0.0044(38)
C35 0.0556(55) 0.0611(62) 0.0568(54) -0.0020(45) 0.0096(44) -0.0244(49)
C36 0.0844(74) 0.0439(55) 0.0624(57) 0.0104(44) 0.0108(52) -0.0265(53)
C37 0.0747(68) 0.0294(50) 0.0913(70) 0.0045(45) 0.0082(56) 0.0022(45)
C38 0.0517(52) 0.0366(50) 0.0704(57) -0.0034(41) 0.0119(44) -0.0014(40)
C39 0.0450(48) 0.0393(45) 0.0384(42) -0.0103(34) 0.0185(39) -0.0073(36)
C40 0.0389(49) 0.0786(63) 0.0516(50) -0.0247(45) 0.0155(43) -0.0031(43)
C41 0.0442(51) 0.0957(72) 0.0430(49) -0.0139(47) 0.0041(41) 0.0017(47)
C42 0.0543(58) 0.0942(72) 0.0403(48) -0.0190(46) 0.0102(46) -0.0197(51)
C43 0.0462(50) 0.0638(57) 0.0433(47) -0.0162(40) 0.0199(42) -0.0053(41)
C44 0.0457(48) 0.0523(51) 0.0444(46) -0.0096(38) 0.0099(39) -0.0093(39)
C45 0.0258(38) 0.0343(44) 0.0360(41) -0.0054(33) 0.0037(32) -0.0026(32)
C46 0.0402(43) 0.0373(44) 0.0334(41) 0.0030(33) 0.0024(34) 0.0003(34)
C47 0.0398(44) 0.0461(47) 0.0341(42) -0.0037(36) -0.0025(35) -0.0045(37)
C48 0.0645(56) 0.0702(61) 0.0319(42) 0.0037(41) 0.0138(40) -0.0164(48)
C49 0.0826(64) 0.0489(53) 0.0394(48) 0.0046(40) 0.0022(44) -0.0300(47)
C50 0.0697(57) 0.0410(47) 0.0334(43) -0.0004(35) 0.0063(39) -0.0265(41)
C51 0.0443(46) 0.0420(47) 0.0327(40) -0.0019(35) 0.0045(35) -0.0095(36)
C52 0.0418(44) 0.0332(43) 0.0294(39) -0.0017(32) 0.0045(33) -0.0074(34)
C53 0.0410(43) 0.0332(42) 0.0342(41) -0.0065(33) 0.0001(34) 0.0001(34)
C54 0.0442(44) 0.0323(43) 0.0367(41) -0.0096(33) 0.0035(36) -0.0042(35)
C55 0.0529(50) 0.0439(48) 0.0452(46) -0.0075(38) 0.0102(39) -0.0099(40)
C56 0.0689(60) 0.0403(49) 0.0666(58) -0.0163(43) 0.0195(49) -0.0127(42)
C57 0.0629(54) 0.0497(53) 0.0415(47) -0.0207(39) 0.0122(41) -0.0074(44)
C58 0.0518(50) 0.0439(49) 0.0401(44) -0.0129(37) 0.0094(38) -0.0077(40)
C59 0.0400(43) 0.0358(44) 0.0426(44) -0.0045(35) 0.0099(36) -0.0032(35)
C60 0.0367(42) 0.0425(46) 0.0324(41) -0.0017(34) 0.0047(34) 0.0009(35)
C61 0.0402(43) 0.0329(44) 0.0314(39) 0.0008(32) 0.0083(33) 0.0019(34)
C62 0.0425(44) 0.0351(44) 0.0367(41) 0.0046(34) 0.0114(35) 0.0050(35)
C63 0.0547(52) 0.0476(49) 0.0411(45) -0.0068(39) 0.0127(40) -0.0006(41)
C64 0.0779(61) 0.0536(54) 0.0355(44) -0.0030(40) 0.0310(44) -0.0038(46)
C65 0.0737(60) 0.0536(56) 0.0434(48) 0.0133(41) 0.0230(44) 0.0037(46)
C66 0.0572(51) 0.0444(48) 0.0407(45) 0.0062(37) 0.0172(39) -0.0010(39)
C67 0.0449(45) 0.0374(46) 0.0326(40) 0.0034(34) 0.0082(35) 0.0036(36)
C68 0.0509(48) 0.0323(44) 0.0375(42) 0.0031(35) 0.0070(37) 0.0004(36)
C69 0.0435(44) 0.0315(42) 0.0335(40) 0.0007(32) 0.0145(34) 0.0021(33)
C70 0.0482(47) 0.0340(44) 0.0399(43) -0.0047(34) 0.0087(37) -0.0050(36)
C71 0.0942(68) 0.0318(47) 0.0432(47) 0.0023(37) 0.0200(46) -0.0036(44)
C72 0.1202(84) 0.0332(49) 0.0663(61) -0.0081(44) 0.0350(59) -0.0198(51)
C73 0.1221(84) 0.0419(54) 0.0447(50) -0.0184(40) 0.0259(54) -0.0164(52)
C74 0.0736(58) 0.0371(49) 0.0391(44) -0.0006(37) 0.0095(42) -0.0093(41)
C75 0.0484(47) 0.0300(43) 0.0375(42) 0.0004(33) 0.0042(36) -0.0018(35)
C76 0.0377(42) 0.0324(43) 0.0351(41) 0.0023(33) 0.0040(34) 0.0046(33)
C77 0.097(10) 0.165(15) 0.099(10) -0.0138(97) -0.0546(83) 0.0673(98)
C78 0.132(13) 0.140(14) 0.125(12) 0.039(10) -0.0295(98) 0.056(11)
C79 0.318(30) 0.312(29) 0.167(17) -0.159(19) -0.124(18) 0.228(25)
C80 0.132(14) 0.089(11) 0.654(47) 0.166(20) -0.248(23) -0.047(10)
C81 0.0688(76) 0.1051(96) 0.114(10) 0.0349(80) 0.0186(71) 0.0195(71)
C82 0.093(10) 0.212(18) 0.0816(90) 0.043(11) 0.0019(75) 0.067(12)
C83 0.070(11) 0.294(26) 0.399(33) 0.273(26) -0.045(16) 0.017(13)
C84 0.089(11) 0.382(31) 0.173(15) 0.221(19) 0.088(11) 0.138(15)
C85 0.0420(63) 0.206(16) 0.1014(89) 0.090(10) 0.0132(62) 0.0498(81)
C86 0.0396(78) 0.620(45) 0.314(26) 0.384(31) 0.025(12) 0.079(15)
C87 0.496(28) 0.122(13) 0.144(16) 0.005(11) 0.050(19) 0.176(16)
C88 0.620(28) 0.122(12) 0.110(11) 0.0676(93) 0.180(16) 0.200(17)
C89 0.0471(63) 0.0434(69) 0.329(20) 0.0056(93) 0.0357(93) 0.0130(50)
C90 0.320(26) 0.189(20) 0.419(30) -0.087(21) -0.003(23) 0.057(20)
C91 0.367(24) 0.100(13) 0.224(18) -0.065(13) 0.002(19) 0.111(15)
C92 0.364(23) 0.082(11) 0.150(14) -0.055(10) 0.129(15) 0.024(14)
C93 0.367(23) 0.092(10) 0.122(13) -0.0233(94) 0.132(15) -0.015(14)
C94 0.282(19) 0.105(11) 0.104(10) -0.0492(86) 0.065(12) -0.045(12)
C95 0.218(15) 0.0604(71) 0.0801(79) -0.0410(62) 0.0642(91) -0.0448(83)
C96 0.389(23) 0.0752(94) 0.0647(84) -0.0170(72) 0.009(12) 0.000(12)

loop_
_atom_site_label
_atom_site_fract_x
_atom_site_fract_y
_atom_site_fract_z
_atom_site_U_iso_or_equiv
_atom_site_thermal_displace_type
_atom_site_aniso_ratio
_atom_site_occupancy
Mn1 0.18744(6) 0.04324(6) 0.30821(4) 0.0312(4) aniso 1.30 1.0000
Cr1 0.40980(6) -0.03048(6) 0.35327(4) 0.0312(4) aniso 1.13 1.0000
Cl1 -0.0847(2) 0.2473(2) 0.4342(2) 0.1234(16) aniso 1.80 1.0000
Cl2A 0.3719(4) 0.4912(4) 0.4696(3) 0.2330(50) aniso 3.41 0.7500
Cl2B 0.2995(4) 0.5010(4) 0.3805(3) 0.208(14) aniso 4.11 0.2500
O1 0.2968(3) 0.0074(3) 0.3414(2) 0.0569(21) aniso 2.83 1.0000
N1 0.1373(3) 0.0043(3) 0.3694(2) 0.0353(20) aniso 1.84 1.0000
N2 0.1490(3) -0.0501(3) 0.2673(2) 0.0347(20) aniso 1.39 1.0000
N3 0.2168(3) 0.0895(3) 0.2429(2) 0.0329(21) aniso 1.30 1.0000
N4 0.2058(3) 0.1437(3) 0.3444(2) 0.0343(22) aniso 1.73 1.0000
N5 0.3846(3) -0.0680(3) 0.4216(2) 0.0340(19) aniso 1.41 1.0000
N6 0.3266(4) -0.1912(3) 0.3947(2) 0.0381(22) aniso 1.70 1.0000
N7 0.3695(3) -0.1267(3) 0.3198(2) 0.0331(20) aniso 1.32 1.0000
N8 0.3907(3) -0.1007(3) 0.2305(2) 0.0373(21) aniso 1.59 1.0000
N9 0.4296(4) 0.0092(3) 0.2849(2) 0.0381(21) aniso 1.59 1.0000
N10 0.4753(4) 0.1362(3) 0.3091(2) 0.0389(22) aniso 2.52 1.0000
N11 0.4435(3) 0.0684(3) 0.3858(2) 0.0330(20) aniso 1.19 1.0000
N12 0.4166(3) 0.0450(3) 0.4741(2) 0.0329(20) aniso 1.59 1.0000
N13 0.5233(4) -0.0713(4) 0.3677(2) 0.0397(22) aniso 1.71 1.0000
N14 0.5363(4) -0.1368(4) 0.3734(2) 0.0420(25) aniso 1.52 1.0000
N15 0.5528(4) -0.2018(4) 0.3788(3) 0.0634(27) aniso 1.80 1.0000
C1 0.1388(5) 0.0395(4) 0.4176(3) 0.0418(28) aniso 1.49 1.0000
C2 0.1030(5) -0.0107(4) 0.4522(3) 0.0498(30) aniso 3.45 1.0000
C3 0.0826(5) -0.0751(5) 0.4260(3) 0.0521(32) aniso 3.79 1.0000
C4 0.1054(4) -0.0676(4) 0.3742(3) 0.0407(26) aniso 1.90 1.0000
C5 0.0960(4) -0.1238(4) 0.3367(3) 0.0379(27) aniso 2.32 1.0000
C6 0.1170(4) -0.1148(4) 0.2871(3) 0.0378(26) aniso 1.93 1.0000
C7 0.1083(5) -0.1721(4) 0.2478(3) 0.0425(27) aniso 2.43 1.0000
C8 0.1333(4) -0.1437(4) 0.2046(3) 0.0403(26) aniso 1.99 1.0000
C9 0.1584(4) -0.0666(4) 0.2159(3) 0.0354(25) aniso 1.80 1.0000
C10 0.1895(4) -0.0196(4) 0.1821(3) 0.0318(24) aniso 1.67 1.0000
C11 0.2186(4) 0.0528(4) 0.1952(3) 0.0341(25) aniso 1.49 1.0000
C12 0.2532(4) 0.1024(4) 0.1605(3) 0.0375(27) aniso 2.00 1.0000
C13 0.2719(4) 0.1690(4) 0.1865(3) 0.0335(23) aniso 1.23 1.0000
C14 0.2495(4) 0.1615(4) 0.2371(3) 0.0348(25) aniso 1.51 1.0000
C15 0.2582(4) 0.2178(4) 0.2753(3) 0.0341(26) aniso 1.53 1.0000
C16 0.2378(4) 0.2082(4) 0.3258(3) 0.0386(26) aniso 1.35 1.0000
C17 0.2560(5) 0.2638(4) 0.3668(3) 0.0466(29) aniso 2.70 1.0000
C18 0.2337(5) 0.2329(4) 0.4104(3) 0.0470(29) aniso 3.00 1.0000
C19 0.2025(4) 0.1582(4) 0.3970(3) 0.0397(27) aniso 1.79 1.0000
C20 0.1724(4) 0.1092(4) 0.4315(3) 0.0381(27) aniso 1.77 1.0000
C21 0.0616(4) -0.1973(4) 0.3498(3) 0.0400(25) aniso 1.45 1.0000
C22 0.1056(5) -0.2464(5) 0.3869(3) 0.0562(34) aniso 1.54 1.0000
C23 0.0739(6) -0.3161(5) 0.3980(4) 0.0642(37) aniso 2.37 1.0000
C24 -0.0020(6) -0.3365(5) 0.3747(4) 0.0619(37) aniso 3.06 1.0000
C25 -0.0464(5) -0.2904(5) 0.3392(3) 0.0573(35) aniso 3.21 1.0000
C26 -0.0154(4) -0.2205(4) 0.3261(3) 0.0450(26) aniso 2.07 1.0000
C27 0.1947(4) -0.0465(4) 0.1269(3) 0.0358(26) aniso 1.78 1.0000
C28 0.2622(5) -0.0870(4) 0.1167(3) 0.0452(26) aniso 1.36 1.0000
C29 0.2666(5) -0.1089(5) 0.0663(3) 0.0541(33) aniso 2.61 1.0000
C30 0.2055(6) -0.0936(5) 0.0265(3) 0.0551(33) aniso 2.88 1.0000
C31 0.1381(5) -0.0558(4) 0.0356(3) 0.0509(33) aniso 3.64 1.0000
C32 0.1330(5) -0.0320(4) 0.0866(3) 0.0515(30) aniso 2.04 1.0000
C33 0.2897(4) 0.2922(4) 0.2612(3) 0.0371(25) aniso 1.58 1.0000
C34 0.3690(5) 0.3000(4) 0.2519(3) 0.0451(27) aniso 1.27 1.0000
C35 0.3972(5) 0.3708(5) 0.2385(3) 0.0577(32) aniso 2.47 1.0000
C36 0.3470(6) 0.4321(5) 0.2338(3) 0.0636(37) aniso 3.74 1.0000
C37 0.2682(6) 0.4256(5) 0.2429(4) 0.0656(37) aniso 3.22 1.0000
C38 0.2385(5) 0.3564(4) 0.2561(3) 0.0526(34) aniso 1.95 1.0000
C39 0.1753(5) 0.1340(4) 0.4878(3) 0.0396(26) aniso 2.33 1.0000
C40 0.2474(5) 0.1296(5) 0.5217(3) 0.0555(35) aniso 3.16 1.0000
C41 0.2501(5) 0.1499(5) 0.5751(3) 0.0612(33) aniso 2.54 1.0000
C42 0.1814(5) 0.1740(5) 0.5927(3) 0.0626(35) aniso 3.10 1.0000
C43 0.1096(5) 0.1797(5) 0.5586(3) 0.0497(29) aniso 2.85 1.0000
C44 0.1061(5) 0.1595(4) 0.5061(3) 0.0472(30) aniso 1.68 1.0000
C45 0.3924(4) -0.0256(4) 0.4677(3) 0.0321(25) aniso 1.64 1.0000
C46 0.3658(4) -0.0719(4) 0.5084(3) 0.0373(26) aniso 1.36 1.0000
C47 0.3633(4) -0.0583(4) 0.5610(3) 0.0409(26) aniso 1.75 1.0000
C48 0.3349(5) -0.1159(5) 0.5891(3) 0.0548(35) aniso 3.04 1.0000
C49 0.3105(5) -0.1850(5) 0.5656(3) 0.0577(34) aniso 3.39 1.0000
C50 0.3102(5) -0.1985(4) 0.5141(3) 0.0482(30) aniso 3.43 1.0000
C51 0.3382(4) -0.1422(4) 0.4849(3) 0.0398(25) aniso 1.68 1.0000
C52 0.3498(4) -0.1368(4) 0.4298(3) 0.0349(25) aniso 1.66 1.0000
C53 0.3343(4) -0.1846(4) 0.3441(3) 0.0367(25) aniso 1.74 1.0000
C54 0.3060(4) -0.2422(4) 0.3052(3) 0.0380(26) aniso 1.90 1.0000
C55 0.2627(5) -0.3090(4) 0.3088(3) 0.0471(30) aniso 1.71 1.0000
C56 0.2397(5) -0.3493(5) 0.2623(3) 0.0577(32) aniso 2.66 1.0000
C57 0.2603(5) -0.3234(5) 0.2142(3) 0.0509(30) aniso 2.94 1.0000
C58 0.3040(5) -0.2586(4) 0.2119(3) 0.0450(27) aniso 2.08 1.0000
C59 0.3251(4) -0.2177(4) 0.2569(3) 0.0391(24) aniso 1.41 1.0000
C60 0.3644(4) -0.1436(4) 0.2679(3) 0.0373(27) aniso 1.34 1.0000
C61 0.4216(4) -0.0321(4) 0.2386(3) 0.0345(25) aniso 1.37 1.0000
C62 0.4508(4) 0.0141(4) 0.1984(3) 0.0375(26) aniso 1.54 1.0000
C63 0.4563(5) 0.0001(5) 0.1455(3) 0.0473(30) aniso 1.62 1.0000
C64 0.4848(5) 0.0568(5) 0.1180(3) 0.0533(31) aniso 3.91 1.0000
C65 0.5096(5) 0.1253(5) 0.1406(3) 0.0555(34) aniso 2.67 1.0000
C66 0.5062(5) 0.1415(4) 0.1925(3) 0.0464(30) aniso 1.94 1.0000
C67 0.4740(4) 0.0829(4) 0.2212(3) 0.0381(27) aniso 1.53 1.0000
C68 0.4611(5) 0.0795(4) 0.2754(3) 0.0402(29) aniso 1.65 1.0000
C69 0.4641(4) 0.1318(4) 0.3596(3) 0.0353(27) aniso 1.77 1.0000
C70 0.4735(4) 0.1958(4) 0.3958(3) 0.0405(28) aniso 1.62 1.0000
C71 0.4916(6) 0.2715(4) 0.3894(3) 0.0554(30) aniso 3.11 1.0000
C72 0.4932(6) 0.3180(5) 0.4321(4) 0.0711(36) aniso 4.47 1.0000
C73 0.4794(6) 0.2911(5) 0.4807(3) 0.0682(37) aniso 5.11 1.0000
C74 0.4606(5) 0.2164(4) 0.4873(3) 0.0498(30) aniso 2.18 1.0000
C75 0.4572(4) 0.1685(4) 0.4440(3) 0.0389(27) aniso 1.66 1.0000
C76 0.4378(4) 0.0881(4) 0.4365(3) 0.0352(25) aniso 1.40 1.0000
C77 -0.0896(2) 0.1511(3) 0.4017(2) 0.1275(71) aniso 8.98 1.0000
C78 -0.1343(3) 0.0999(4) 0.4265(2) 0.1374(71) aniso 4.39 1.0000
C79 -0.1479(3) 0.0272(4) 0.4066(2) 0.283(15) aniso 11.06 1.0000
C80 -0.1167(3) 0.0058(3) 0.3619(2) 0.324(17) aniso 46.58 1.0000
C81 -0.0721(2) 0.0570(3) 0.3370(2) 0.0954(57) aniso 2.46 1.0000
C82 -0.0585(2) 0.1297(3) 0.3569(2) 0.1300(79) aniso 5.38 1.0000
C83 -0.0139(2) 0.1809(3) 0.3321(2) 0.263(14) aniso 26.57 1.0000
C84 0.0173(3) 0.1595(4) 0.2873(2) 0.207(12) aniso 18.04 1.0000
C85 0.0037(3) 0.0868(4) 0.2674(2) 0.1161(69) aniso 11.70 1.0000
C86 -0.0410(3) 0.0356(4) 0.2922(2) 0.325(19) aniso 57.78 1.0000
C87 0.2068(4) 0.4793(4) 0.3873(3) 0.254(11) aniso 11.19 1.0000
C88 0.1376(5) 0.4869(4) 0.3501(3) 0.271(11) aniso 14.85 1.0000
C89 0.0654(4) 0.4525(4) 0.3579(3) 0.1389(75) aniso 10.56 1.0000
C90 0.0624(4) 0.4104(4) 0.4030(4) 0.315(15) aniso 3.38 1.0000
C91 0.1316(4) 0.4028(3) 0.4403(3) 0.235(12) aniso 10.91 1.0000
C92 0.2038(4) 0.4372(3) 0.4324(2) 0.1894(95) aniso 14.23 1.0000
C93 0.2730(4) 0.4296(4) 0.4697(3) 0.1840(97) aniso 6.21 1.0000
C94 0.2700(5) 0.3875(4) 0.5148(2) 0.1601(79) aniso 5.41 1.0000
C95 0.1978(6) 0.3531(4) 0.5227(3) 0.1153(63) aniso 8.52 1.0000
C96 0.1286(5) 0.3607(4) 0.4854(3) 0.1791(90) aniso 7.61 1.0000
H1 0.2900 0.0107 0.3722 0.0683 iso 1.00 1.0000
H2 0.0953 0.0002 0.4871 0.0597 iso 1.00 1.0000
H3 0.0578 -0.1180 0.4390 0.0625 iso 1.00 1.0000
H7 0.0882 -0.2218 0.2514 0.0509 iso 1.00 1.0000
H8 0.1342 -0.1697 0.1725 0.0484 iso 1.00 1.0000
H12 0.2616 0.0910 0.1258 0.0451 iso 1.00 1.0000
H13 0.2954 0.2123 0.1731 0.0402 iso 1.00 1.0000
H17 0.2790 0.3124 0.3638 0.0559 iso 1.00 1.0000
H18 0.2379 0.2562 0.4439 0.0564 iso 1.00 1.0000
H22 0.1576 -0.2316 0.4045 0.0674 iso 1.00 1.0000
H23 0.1052 -0.3495 0.4219 0.0771 iso 1.00 1.0000
H24 -0.0240 -0.3836 0.3834 0.0742 iso 1.00 1.0000
H25 -0.0990 -0.3057 0.3230 0.0688 iso 1.00 1.0000
H26 -0.0468 -0.1889 0.3011 0.0540 iso 1.00 1.0000
H28 0.3046 -0.0994 0.1444 0.0542 iso 1.00 1.0000
H29 0.3133 -0.1354 0.0591 0.0649 iso 1.00 1.0000
H30 0.2100 -0.1094 -0.0081 0.0661 iso 1.00 1.0000
H31 0.0950 -0.0457 0.0078 0.0611 iso 1.00 1.0000
H32 0.0862 -0.0055 0.0934 0.0618 iso 1.00 1.0000
H34 0.4042 0.2574 0.2546 0.0541 iso 1.00 1.0000
H35 0.4519 0.3762 0.2326 0.0693 iso 1.00 1.0000
H36 0.3668 0.4796 0.2243 0.0764 iso 1.00 1.0000
H37 0.2339 0.4688 0.2400 0.0788 iso 1.00 1.0000
H38 0.1837 0.3519 0.2617 0.0632 iso 1.00 1.0000
H40 0.2954 0.1130 0.5094 0.0666 iso 1.00 1.0000
H41 0.2999 0.1467 0.5985 0.0734 iso 1.00 1.0000
H42 0.1830 0.1868 0.6285 0.0752 iso 1.00 1.0000
H43 0.0621 0.1975 0.5708 0.0597 iso 1.00 1.0000
H44 0.0562 0.1631 0.4828 0.0566 iso 1.00 1.0000
H47 0.3804 -0.0114 0.5769 0.0490 iso 1.00 1.0000
H48 0.3319 -0.1085 0.6252 0.0658 iso 1.00 1.0000
H49 0.2935 -0.2241 0.5867 0.0692 iso 1.00 1.0000
H50 0.2912 -0.2451 0.4987 0.0578 iso 1.00 1.0000
H55 0.2495 -0.3263 0.3413 0.0565 iso 1.00 1.0000
H56 0.2096 -0.3948 0.2631 0.0692 iso 1.00 1.0000
H57 0.2436 -0.3516 0.1831 0.0611 iso 1.00 1.0000
H58 0.3194 -0.2422 0.1798 0.0540 iso 1.00 1.0000
H63 0.4407 -0.0472 0.1297 0.0567 iso 1.00 1.0000
H64 0.4878 0.0491 0.0819 0.0640 iso 1.00 1.0000
H65 0.5298 0.1628 0.1196 0.0666 iso 1.00 1.0000
H66 0.5242 0.1884 0.2081 0.0557 iso 1.00 1.0000
H71 0.5026 0.2903 0.3567 0.0665 iso 1.00 1.0000
H72 0.5039 0.3703 0.4283 0.0853 iso 1.00 1.0000
H73 0.4832 0.3248 0.5096 0.0819 iso 1.00 1.0000
H74 0.4502 0.1979 0.5202 0.0598 iso 1.00 1.0000
H78 -0.1556 0.1145 0.4571 0.1648 iso 1.00 1.0000
H79 -0.1784 -0.0078 0.4236 0.3390 iso 1.00 1.0000
H80 -0.1260 -0.0439 0.3482 0.3883 iso 1.00 1.0000
H83 -0.0046 0.2306 0.3457 0.3154 iso 1.00 1.0000
H84 0.0478 0.1945 0.2703 0.2489 iso 1.00 1.0000
H85 0.0250 0.0722 0.2368 0.1393 iso 1.00 1.0000
H86 -0.0502 -0.0141 0.2786 0.3895 iso 1.00 1.0000
H87 0.2562 0.5028 0.3819 0.3043 iso 1.00 0.7500
H88 0.1397 0.5157 0.3192 0.3254 iso 1.00 1.0000
H89 0.0181 0.4577 0.3325 0.1667 iso 1.00 1.0000
H90 0.0131 0.3868 0.4084 0.3781 iso 1.00 1.0000
H93 0.3224 0.4531 0.4643 0.2208 iso 1.00 0.2500
H94 0.3173 0.3823 0.5402 0.1921 iso 1.00 1.0000
H95 0.1958 0.3243 0.5535 0.1384 iso 1.00 1.0000
H96 0.0793 0.3371 0.4908 0.2150 iso 1.00 1.0000

loop_
_atom_type_symbol
_atom_type_description
_atom_type_scat_dispersion_real
_atom_type_scat_dispersion_imag
_atom_type_scat_source
Cr Cr 0.3209 0.6236 'International Tables Vol C Tables 4.2.6.8 and 6.1.1.4'
N N 0.0061 0.0033 'International Tables Vol C Tables 4.2.6.8 and 6.1.1.4'
C C 0.0033 0.0016 'International Tables Vol C Tables 4.2.6.8 and 6.1.1.4'
H H 0.0000 0.0000 'International Tables Vol C Tables 4.2.6.8 and 6.1.1.4'
Mn Mn 0.3368 0.7283 'International Tables Vol C Tables 4.2.6.8 and 6.1.1.4'
Cl Cl 0.1484 0.1585 'International Tables Vol C Tables 4.2.6.8 and 6.1.1.4'
O O 0.0106 0.0060 'International Tables Vol C Tables 4.2.6.8 and 6.1.1.4'

loop_
_geom_angle_atom_site_label_1
_geom_angle_atom_site_label_2
_geom_angle_atom_site_label_3
_geom_angle
O1 Mn1 N1 90.8(2)
O1 Mn1 N2 99.3(2)
O1 Mn1 N3 99.7(2)
O1 Mn1 N4 91.0(2)
N1 Mn1 N2 89.7(2)
N1 Mn1 N3 169.5(2)
N1 Mn1 N4 89.4(2)
N2 Mn1 N3 89.5(2)
N2 Mn1 N4 169.7(2)
N3 Mn1 N4 89.5(2)
O1 Cr1 N5 85.8(2)
O1 Cr1 N7 88.5(2)
O1 Cr1 N9 91.5(2)
O1 Cr1 N11 88.1(2)
O1 Cr1 N13 177.7(3)
N5 Cr1 N7 89.8(2)
N5 Cr1 N9 177.2(2)
N5 Cr1 N11 90.2(2)
N5 Cr1 N13 92.0(2)
N7 Cr1 N9 90.4(2)
N7 Cr1 N11 176.6(2)
N7 Cr1 N13 91.0(2)
N9 Cr1 N11 89.4(2)
N9 Cr1 N13 90.8(2)
N11 Cr1 N13 92.4(2)
Mn1 O1 Cr1 163.7(3)
Mn1 O1 H1 98
Cr1 O1 H1 98
Mn1 N1 C1 126.6(5)
Mn1 N1 C4 126.2(4)
C1 N1 C4 106.6(6)
Mn1 N2 C6 126.2(4)
Mn1 N2 C9 126.9(5)
C6 N2 C9 106.4(6)
Mn1 N3 C11 126.5(5)
Mn1 N3 C14 127.6(4)
C11 N3 C14 105.5(5)
Mn1 N4 C16 127.6(5)
Mn1 N4 C19 126.2(4)
C16 N4 C19 105.2(6)
Cr1 N5 C45 124.9(5)
Cr1 N5 C52 125.6(5)
C45 N5 C52 109.3(6)
C52 N6 C53 122.6(6)
Cr1 N7 C53 125.4(4)
Cr1 N7 C60 125.7(5)
C53 N7 C60 108.5(6)
C60 N8 C61 124.2(6)
Cr1 N9 C61 125.1(5)
Cr1 N9 C68 126.6(5)
C61 N9 C68 108.0(6)
C68 N10 C69 123.7(6)
Cr1 N11 C69 125.8(4)
Cr1 N11 C76 124.9(5)
C69 N11 C76 108.7(6)
C45 N12 C76 124.4(6)
Cr1 N13 N14 121.7(6)
N13 N14 N15 177.1(8)
N1 C1 C2 109.0(6)
N1 C1 C20 125.8(7)
C2 C1 C20 125.1(7)
C1 C2 C3 107.8(7)
C1 C2 H2 126
C3 C2 H2 126
C2 C3 C4 107.8(7)
C2 C3 H3 126
C4 C3 H3 126
N1 C4 C3 108.8(6)
N1 C4 C5 126.9(6)
C3 C4 C5 124.3(7)
C4 C5 C6 123.2(7)
C4 C5 C21 118.6(6)
C6 C5 C21 118.2(6)
N2 C6 C5 126.7(7)
N2 C6 C7 109.0(6)
C5 C6 C7 124.3(7)
C6 C7 C8 108.3(7)
C6 C7 H7 126
C8 C7 H7 126
C7 C8 C9 107.6(6)
C7 C8 H8 126
C9 C8 H8 126
N2 C9 C8 108.7(6)
N2 C9 C10 126.3(7)
C8 C9 C10 125.0(7)
C9 C10 C11 123.9(7)
C9 C10 C27 119.5(7)
C11 C10 C27 116.7(6)
N3 C11 C10 126.0(7)
N3 C11 C12 109.3(6)
C10 C11 C12 124.6(7)
C11 C12 C13 107.6(6)
C11 C12 H12 126
C13 C12 H12 126
C12 C13 C14 107.4(7)
C12 C13 H13 126
C14 C13 H13 126
N3 C14 C13 110.1(6)
N3 C14 C15 125.0(6)
C13 C14 C15 124.9(7)
C14 C15 C16 123.8(7)
C14 C15 C33 117.6(6)
C16 C15 C33 118.6(6)
N4 C16 C15 125.8(7)
N4 C16 C17 111.0(6)
C15 C16 C17 123.0(7)
C16 C17 C18 106.4(7)
C16 C17 H17 127
C18 C17 H17 127
C17 C18 C19 107.8(6)
C17 C18 H18 126
C19 C18 H18 126
N4 C19 C18 109.7(6)
N4 C19 C20 125.6(7)
C18 C19 C20 124.7(7)
C1 C20 C19 124.2(7)
C1 C20 C39 117.5(7)
C19 C20 C39 118.3(7)
C5 C21 C22 121.1(7)
C5 C21 C26 121.3(6)
C22 C21 C26 117.6(7)
C21 C22 C23 120.8(8)
C21 C22 H22 120
C23 C22 H22 120
C22 C23 C24 120.0(9)
C22 C23 H23 120
C24 C23 H23 120
C23 C24 C25 120.8(9)
C23 C24 H24 120
C25 C24 H24 120
C24 C25 C26 120.7(8)
C24 C25 H25 120
C26 C25 H25 120
C21 C26 C25 120.1(7)
C21 C26 H26 120
C25 C26 H26 120
C10 C27 C28 120.2(6)
C10 C27 C32 120.7(7)
C28 C27 C32 119.1(7)
C27 C28 C29 119.2(7)
C27 C28 H28 120
C29 C28 H28 120
C28 C29 C30 121.3(7)
C28 C29 H29 119
C30 C29 H29 119
C29 C30 C31 120.7(9)
C29 C30 H30 120
C31 C30 H30 120
C30 C31 C32 118.9(7)
C30 C31 H31 121
C32 C31 H31 120
C27 C32 C31 120.9(7)
C27 C32 H32 120
C31 C32 H32 120
C15 C33 C34 120.9(6)
C15 C33 C38 120.4(6)
C34 C33 C38 118.7(7)
C33 C34 C35 119.8(7)
C33 C34 H34 120
C35 C34 H34 120
C34 C35 C36 120.7(8)
C34 C35 H35 120
C36 C35 H35 120
C35 C36 C37 120.5(9)
C35 C36 H36 120
C37 C36 H36 120
C36 C37 C38 120.2(9)
C36 C37 H37 120
C38 C37 H37 120
C33 C38 C37 120.1(7)
C33 C38 H38 120
C37 C38 H38 120
C20 C39 C40 119.5(7)
C20 C39 C44 121.1(7)
C40 C39 C44 119.4(8)
C39 C40 C41 120.0(7)
C39 C40 H40 120
C41 C40 H40 120
C40 C41 C42 120.0(7)
C40 C41 H41 120
C42 C41 H41 120
C41 C42 C43 120.1(8)
C41 C42 H42 120
C43 C42 H42 120
C42 C43 C44 120.5(7)
C42 C43 H43 120
C44 C43 H43 120
C39 C44 C43 120.1(7)
C39 C44 H44 120
C43 C44 H44 120
N5 C45 N12 127.2(6)
N5 C45 C46 108.4(6)
N12 C45 C46 124.4(6)
C45 C46 C47 132.0(7)
C45 C46 C51 107.3(6)
C47 C46 C51 120.8(7)
C46 C47 C48 116.9(7)
C46 C47 H47 122
C48 C47 H47 122
C47 C48 C49 121.3(8)
C47 C48 H48 119
C49 C48 H48 119
C48 C49 C50 122.7(7)
C48 C49 H49 119
C50 C49 H49 119
C49 C50 C51 117.5(7)
C49 C50 H50 121
C51 C50 H50 121
C46 C51 C50 120.8(7)
C46 C51 C52 105.9(6)
C50 C51 C52 133.3(7)
N5 C52 N6 128.0(6)
N5 C52 C51 109.1(6)
N6 C52 C51 122.9(7)
N6 C53 N7 128.4(6)
N6 C53 C54 122.9(7)
N7 C53 C54 108.7(6)
C53 C54 C55 131.5(7)
C53 C54 C59 107.7(7)
C55 C54 C59 120.7(7)
C54 C55 C56 116.8(7)
C54 C55 H55 122
C56 C55 H55 122
C55 C56 C57 121.2(7)
C55 C56 H56 119
C57 C56 H56 119
C56 C57 C58 120.9(8)
C56 C57 H57 120
C58 C57 H57 120
C57 C58 C59 118.5(7)
C57 C58 H58 121
C59 C58 H58 121
C54 C59 C58 121.9(7)
C54 C59 C60 104.9(6)
C58 C59 C60 133.1(7)
N7 C60 N8 126.9(7)
N7 C60 C59 110.1(6)
N8 C60 C59 123.0(6)
N8 C61 N9 127.0(6)
N8 C61 C62 124.4(6)
N9 C61 C62 108.6(6)
C61 C62 C63 132.1(7)
C61 C62 C67 107.0(6)
C63 C62 C67 121.0(7)
C62 C63 C64 117.3(7)
C62 C63 H63 121
C64 C63 H63 121
C63 C64 C65 122.3(8)
C63 C64 H64 119
C65 C64 H64 119
C64 C65 C66 122.6(7)
C64 C65 H65 119
C66 C65 H65 119
C65 C66 C67 115.4(7)
C65 C66 H66 122
C67 C66 H66 122
C62 C67 C66 121.5(7)
C62 C67 C68 107.6(7)
C66 C67 C68 130.9(7)
N9 C68 N10 126.7(6)
N9 C68 C67 108.9(6)
N10 C68 C67 124.4(7)
N10 C69 N11 127.1(6)
N10 C69 C70 123.9(7)
N11 C69 C70 109.1(6)
C69 C70 C71 132.5(7)
C69 C70 C75 106.6(7)
C71 C70 C75 120.9(7)
C70 C71 C72 117.4(7)
C70 C71 H71 121
C72 C71 H71 121
C71 C72 C73 122.2(9)
C71 C72 H72 119
C73 C72 H72 119
C72 C73 C74 120.8(8)
C72 C73 H73 120
C74 C73 H73 120
C73 C74 C75 117.8(7)
C73 C74 H74 121
C75 C74 H74 121
C70 C75 C74 120.9(7)
C70 C75 C76 106.6(6)
C74 C75 C76 132.5(7)
N11 C76 N12 128.2(7)
N11 C76 C75 109.1(6)
N12 C76 C75 122.7(6)
Cl1 C77 C78 111.8(4)
Cl1 C77 C82 128.1(4)
C78 C77 C82 120.0(4)
C77 C78 C79 120.1(6)
C77 C78 H78 120
C79 C78 H78 120
C78 C79 C80 119.9(5)
C78 C79 H79 120
C80 C79 H79 120
C79 C80 C81 120.1(5)
C79 C80 H80 120
C81 C80 H80 120
C80 C81 C82 120.0(5)
C80 C81 C86 120.1(4)
C82 C81 C86 119.9(5)
C77 C82 C81 119.9(5)
C77 C82 C83 120.0(4)
C81 C82 C83 120.1(4)
C82 C83 C84 120.0(4)
C82 C83 H83 120
C84 C83 H83 120
C83 C84 C85 119.9(5)
C83 C84 H84 120
C85 C84 H84 120
C84 C85 C86 120.1(6)
C84 C85 H85 120
C86 C85 H85 120
C81 C86 C85 120.0(5)
C81 C86 H86 120
C85 C86 H86 120
Cl2B C87 C88 127.1(6)
Cl2B C87 C92 111.9(6)
C88 C87 C92 120.0(7)
C88 C87 H87 120
C92 C87 H87 120
C87 C88 C89 120.1(7)
C87 C88 H88 120
C89 C88 H88 120
C88 C89 C90 119.9(7)
C88 C89 H89 120
C90 C89 H89 120
C89 C90 C91 120.0(8)
C89 C90 H90 120
C91 C90 H90 120
C90 C91 C92 120.0(6)
C90 C91 C96 120.0(7)
C92 C91 C96 120.0(6)
C87 C92 C91 120.0(6)
C87 C92 C93 120.0(6)
C91 C92 C93 120.0(6)
Cl2A C93 C92 123.2(5)
Cl2A C93 C94 115.7(6)
C92 C93 C94 120.0(6)
C92 C93 H93 120
C94 C93 H93 120
C93 C94 C95 120.0(6)
C93 C94 H94 120
C95 C94 H94 120
C94 C95 C96 120.0(8)
C94 C95 H95 120
C96 C95 H95 120
C91 C96 C95 120.0(7)
C91 C96 H96 120
C95 C96 H96 120

loop_
_geom_bond_atom_site_label_1
_geom_bond_atom_site_label_2
_geom_bond_distance
Mn1 O1 1.993(5)
Mn1 N1 2.018(6)
Mn1 N2 2.012(5)
Mn1 N3 2.002(6)
Mn1 N4 2.010(5)
Cr1 O1 1.976(5)
Cr1 N5 1.989(6)
Cr1 N7 1.979(5)
Cr1 N9 1.974(6)
Cr1 N11 1.984(5)
Cr1 N13 2.004(7)
Cl1 C77 1.894(7)
Cl2A C93 1.975(10)
Cl2B C87 1.625(10)
O1 H1 0.82
N1 C1 1.389(9)
N1 C4 1.391(9)
N2 C6 1.392(9)
N2 C9 1.391(10)
N3 C11 1.397(9)
N3 C14 1.402(9)
N4 C16 1.377(9)
N4 C19 1.392(9)
N5 C45 1.396(9)
N5 C52 1.378(9)
N6 C52 1.338(9)
N6 C53 1.338(10)
N7 C53 1.378(9)
N7 C60 1.363(9)
N8 C60 1.353(9)
N8 C61 1.322(9)
N9 C61 1.390(9)
N9 C68 1.386(9)
N10 C68 1.326(9)
N10 C69 1.348(10)
N11 C69 1.380(9)
N11 C76 1.372(9)
N12 C45 1.315(9)
N12 C76 1.324(9)
N13 N14 1.184(10)
N14 N15 1.186(10)
C1 C2 1.451(11)
C1 C20 1.379(10)
C2 C3 1.342(11)
C2 H2 0.95
C3 C4 1.452(11)
C3 H3 0.95
C4 C5 1.380(10)
C5 C6 1.388(11)
C5 C21 1.481(10)
C6 C7 1.426(10)
C7 C8 1.346(11)
C7 H7 0.95
C8 C9 1.443(10)
C8 H8 0.95
C9 C10 1.364(11)
C10 C11 1.393(10)
C10 C27 1.518(11)
C11 C12 1.436(11)
C12 C13 1.368(10)
C12 H12 0.95
C13 C14 1.419(11)
C13 H13 0.95
C14 C15 1.394(10)
C15 C16 1.407(11)
C15 C33 1.483(10)
C16 C17 1.443(10)
C17 C18 1.354(11)
C17 H17 0.95
C18 C19 1.443(10)
C18 H18 0.95
C19 C20 1.390(11)
C20 C39 1.513(11)
C21 C22 1.412(11)
C21 C26 1.395(9)
C22 C23 1.388(13)
C22 H22 0.95
C23 C24 1.362(13)
C23 H23 0.95
C24 C25 1.358(12)
C24 H24 0.95
C25 C26 1.401(11)
C25 H25 0.95
C26 H26 0.95
C27 C28 1.391(11)
C27 C32 1.370(10)
C28 C29 1.371(11)
C28 H28 0.95
C29 C30 1.358(11)
C29 H29 0.95
C30 C31 1.357(13)
C30 H30 0.95
C31 C32 1.398(11)
C31 H31 0.95
C32 H32 0.95
C33 C34 1.384(11)
C33 C38 1.414(10)
C34 C35 1.400(12)
C34 H34 0.95
C35 C36 1.363(13)
C35 H35 0.95
C36 C37 1.372(15)
C36 H36 0.95
C37 C38 1.382(12)
C37 H37 0.95
C38 H38 0.95
C39 C40 1.375(11)
C39 C44 1.386(12)
C40 C41 1.419(11)
C40 H40 0.95
C41 C42 1.362(12)
C41 H41 0.95
C42 C43 1.376(11)
C42 H42 0.95
C43 C44 1.395(11)
C43 H43 0.95
C44 H44 0.95
C45 C46 1.454(11)
C46 C47 1.387(11)
C46 C51 1.429(10)
C47 C48 1.376(12)
C47 H47 0.95
C48 C49 1.397(12)
C48 H48 0.95
C49 C50 1.351(11)
C49 H49 0.95
C50 C51 1.373(11)
C50 H50 0.95
C51 C52 1.468(11)
C53 C54 1.458(10)
C54 C55 1.395(10)
C54 C59 1.402(11)
C55 C56 1.399(11)
C55 H55 0.95
C56 C57 1.415(12)
C56 H56 0.95
C57 C58 1.364(12)
C57 H57 0.95
C58 C59 1.369(10)
C58 H58 0.95
C59 C60 1.473(10)
C61 C62 1.462(11)
C62 C63 1.405(11)
C62 C67 1.381(10)
C63 C64 1.356(12)
C63 H63 0.95
C64 C65 1.381(12)
C64 H64 0.95
C65 C66 1.380(11)
C65 H65 0.95
C66 C67 1.426(11)
C66 H66 0.95
C67 C68 1.450(11)
C69 C70 1.462(10)
C70 C71 1.388(10)
C70 C75 1.400(11)
C71 C72 1.373(13)
C71 H71 0.95
C72 C73 1.394(13)
C72 H72 0.95
C73 C74 1.375(12)
C73 H73 0.95
C74 C75 1.397(11)
C74 H74 0.95
C75 C76 1.465(10)
C77 C78 1.389(8)
C77 C82 1.390(7)
C78 C79 1.391(10)
C78 H78 0.95
C79 C80 1.389(8)
C79 H79 0.95
C80 C81 1.390(7)
C80 H80 0.95
C81 C82 1.391(7)
C81 C86 1.390(8)
C82 C83 1.388(7)
C83 C84 1.391(8)
C83 H83 0.95
C84 C85 1.391(10)
C84 H84 0.95
C85 C86 1.389(9)
C85 H85 0.95
C86 H86 0.95
C87 C88 1.389(10)
C87 C92 1.390(9)
C87 H87 0.95
C88 C89 1.389(11)
C88 H88 0.95
C89 C90 1.390(12)
C89 H89 0.95
C90 C91 1.391(10)
C90 H90 0.95
C91 C92 1.390(9)
C91 C96 1.390(11)
C92 C93 1.391(9)
C93 C94 1.390(10)
C93 H93 0.95
C94 C95 1.390(13)
C94 H94 0.95
C95 C96 1.391(11)
C95 H95 0.95
C96 H96 0.95
